data_7008821
loop_
_publ_author_name
'Barnett, Sarah A.'
'Blake, Alexander J.'
'Champness, Neil R.'
'Wilson, Claire'

_publ_section_title
;
 Structural diversity in two-dimensional coordination polymers
 constructed from simple building-blocks; a rare example of
 coordination polymer polymorphs structurally characterised from
 multiple crystals.
;
_journal_issue 24
_journal_name_full 'Dalton transactions (Cambridge, England : 2003)'
_journal_page_first 3852
_journal_page_last 3861
_journal_paper_doi 10.1039/b509294a
_journal_year 2005
_chemical_formula_moiety '[Cd(NO3)2(N2C4H4)]'
_chemical_formula_sum 'C4 H4 Cd N4 O6'
_chemical_formula_weight 316.51
_chemical_name_common 'Cadmium (ii) bis-nitrate-bis-pyrazine'
_chemical_name_systematic
;
Cadmium (II) bis-nitrate-bis-pyrazine
;
_space_group_IT_number 61
_symmetry_cell_setting orthorhombic
_symmetry_space_group_name_Hall '-P 2ac 2ab'
_symmetry_space_group_name_H-M 'P b c a'
_atom_sites_solution_hydrogens 'geometrcally placed'
_atom_sites_solution_primary direct
_atom_sites_solution_secondary 'difference Fourier synthesis'
_audit_creation_method SHELXL-97
_cell_angle_alpha 90.00
_cell_angle_beta 90.00
_cell_angle_gamma 90.00
_cell_formula_units_Z 8
_cell_length_a 12.6264(12)
_cell_length_b 9.3602(9)
_cell_length_c 14.3011(14)
_cell_measurement_reflns_used 1953
_cell_measurement_temperature 150(2)
_cell_measurement_theta_max 27.75
_cell_measurement_theta_min 2.85
_cell_volume 1690.2(3)
_computing_cell_refinement 'Bruker SAINT version 6.02a (Bruker, 2000)'
_computing_data_collection 'Bruker SMART version 5.624 (Bruker, 2001)'
_computing_data_reduction 'Bruker SAINT; Bruker SHELXTL (Bruker, 1997)'
_computing_publication_material 'SHELXL-97; PLATON (Spek, 2001)'
_computing_structure_refinement 'SHELXL-97 (Sheldrick, 1997)'
_computing_structure_solution 'SHELXS-97 (Sheldrick, 1990)'
_diffrn_ambient_temperature 150(2)
_diffrn_measured_fraction_theta_full 0.983
_diffrn_measured_fraction_theta_max 0.918
_diffrn_measurement_device_type 'Bruker SMART1000 CCD area detector'
_diffrn_measurement_method omega
_diffrn_radiation_monochromator graphite
_diffrn_radiation_source 'fine-focus sealed tube'
_diffrn_radiation_type MoK\a
_diffrn_radiation_wavelength 0.71073
_diffrn_reflns_av_R_equivalents 0.0414
_diffrn_reflns_av_sigmaI/netI 0.0366
_diffrn_reflns_limit_h_max 9
_diffrn_reflns_limit_h_min -11
_diffrn_reflns_limit_k_max 17
_diffrn_reflns_limit_k_min -6
_diffrn_reflns_limit_l_max 18
_diffrn_reflns_limit_l_min -18
_diffrn_reflns_number 8760
_diffrn_reflns_theta_full 27.50
_diffrn_reflns_theta_max 28.64
_diffrn_reflns_theta_min 2.85
_diffrn_standards_decay_% 0
_diffrn_standards_number 0
_exptl_absorpt_coefficient_mu 2.604
_exptl_absorpt_correction_T_max 1.000
_exptl_absorpt_correction_T_min 0.930
_exptl_absorpt_correction_type multi-scan
_exptl_absorpt_process_details 'SADABS v2.03 (Bruker ????)'
_exptl_crystal_colour Colourless
_exptl_crystal_density_diffrn 2.488
_exptl_crystal_density_method 'not measured'
_exptl_crystal_description Tablet
_exptl_crystal_F_000 1216
_exptl_crystal_size_max 0.23
_exptl_crystal_size_mid 0.05
_exptl_crystal_size_min 0.03
_refine_diff_density_max 4.394
_refine_diff_density_min -0.678
_refine_diff_density_rms 0.200
_refine_ls_extinction_method none
_refine_ls_goodness_of_fit_ref 1.036
_refine_ls_hydrogen_treatment 'riding model'
_refine_ls_matrix_type full
_refine_ls_number_parameters 136
_refine_ls_number_reflns 1988
_refine_ls_number_restraints 0
_refine_ls_restrained_S_all 1.036
_refine_ls_R_factor_all 0.0623
_refine_ls_R_factor_gt 0.0392
_refine_ls_shift/su_max 0.001
_refine_ls_shift/su_mean 0.000
_refine_ls_structure_factor_coef Fsqd
_refine_ls_weighting_details 'w=1/[\s^2^(Fo^2^)+(0.0567P)^2^+6.653P] where P=(Fo^2^+2Fc^2^)/3'
_refine_ls_weighting_scheme calc
_refine_ls_wR_factor_gt 0.0915
_refine_ls_wR_factor_ref 0.1082
_reflns_number_gt 1431
_reflns_number_total 2286
_reflns_threshold_expression >2sigma(I)
_cod_data_source_file b509294a.txt
_cod_data_source_block Compound_3b
_cod_depositor_comments
;
The following automatic conversions were performed:
'_symmetry_cell_setting' value 'Orthorhombic' changed to 'orthorhombic'
according to '/home/saulius/struct/CIF-dictionaries/cif_core.dic'
dictionary named 'cif_core.dic' version 2.4.1 from 2010-06-29.

Automatic conversion script
Id: cif_fix_enum 1527 2010-12-29 10:47:43Z saulius 

The following automatic conversions were performed:

'_refine_ls_weighting_scheme' value 'calc
w=1/[\s^2^(Fo^2^)+(0.0567P)^2^+6.653P] where P=(Fo^2^+2Fc^2^)/3' was
changed to 'calc'. New tag '_refine_ls_weighting_details' was
created. The value of the new tag was set to
'w=1/[\s^2^(Fo^2^)+(0.0567P)^2^+6.653P] where P=(Fo^2^+2Fc^2^)/3'.

Automatic conversion script
Id: cif_fix_values 3143 2015-03-26 13:38:13Z robertas 

The following automatic conversions were performed:

'_atom_sites_solution_primary' value 'direct methods' was changed to
'direct'.

Automatic conversion script
Id: cif_fix_values 6452 2018-10-05 10:23:21Z andrius 
;
_cod_original_cell_volume 1690.2(5)
_cod_original_sg_symbol_H-M Pbca
_cod_database_code 7008821

loop_
_symmetry_equiv_pos_as_xyz
'x, y, z'
'-x+1/2, -y, z+1/2'
'-x, y+1/2, -z+1/2'
'x+1/2, -y+1/2, -z'
'-x, -y, -z'
'x-1/2, y, -z-1/2'
'x, -y-1/2, z-1/2'
'-x-1/2, y-1/2, z'

loop_
_atom_site_label
_atom_site_type_symbol
_atom_site_fract_x
_atom_site_fract_y
_atom_site_fract_z
_atom_site_U_iso_or_equiv
_atom_site_adp_type
_atom_site_occupancy
_atom_site_symmetry_multiplicity
_atom_site_calc_flag
_atom_site_refinement_flags
_atom_site_disorder_assembly
_atom_site_disorder_group
Cd1 Cd 0.67829(3) 0.06127(4) 0.63093(2) 0.01244(15) Uani 1 1 d . . .
N10 N 0.4810(4) 0.2100(5) 0.6279(3) 0.0170(9) Uani 1 1 d . . .
O11 O 0.5268(4) 0.1708(7) 0.7003(3) 0.0548(18) Uani 1 1 d . . .
O12 O 0.5323(4) 0.1904(7) 0.5547(3) 0.0553(17) Uani 1 1 d . . .
O13 O 0.3926(4) 0.2618(5) 0.6283(3) 0.0359(12) Uani 1 1 d . . .
N20 N 0.6411(4) -0.2472(5) 0.6321(3) 0.0127(9) Uani 1 1 d . . .
O21 O 0.7383(3) -0.2088(4) 0.6328(2) 0.0165(8) Uani 1 1 d . . .
O22 O 0.5721(3) -0.1515(4) 0.6351(3) 0.0214(9) Uani 1 1 d . . .
O23 O 0.6183(3) -0.3758(4) 0.6289(3) 0.0193(8) Uani 1 1 d . . .
N1 N 0.7250(4) 0.0205(5) 0.4752(3) 0.0140(9) Uani 1 1 d . . .
C2 C 0.6645(4) 0.0653(6) 0.4053(4) 0.0160(11) Uani 1 1 d . . .
H2A H 0.6013 0.1161 0.4195 0.019 Uiso 1 1 calc R . .
C3 C 0.6898(4) 0.0407(6) 0.3124(4) 0.0155(11) Uani 1 1 d . . .
H3A H 0.6428 0.0724 0.2649 0.019 Uiso 1 1 calc R . .
N4 N 0.7791(4) -0.0269(5) 0.2883(3) 0.0140(9) Uani 1 1 d . . .
C5 C 0.8414(4) -0.0713(6) 0.3582(4) 0.0147(11) Uani 1 1 d . . .
H5A H 0.9055 -0.1199 0.3441 0.018 Uiso 1 1 calc R . .
C6 C 0.8138(4) -0.0476(6) 0.4516(4) 0.0152(11) Uani 1 1 d . . .
H6A H 0.8597 -0.0809 0.4995 0.018 Uiso 1 1 calc R . .

loop_
_atom_site_aniso_label
_atom_site_aniso_U_11
_atom_site_aniso_U_22
_atom_site_aniso_U_33
_atom_site_aniso_U_23
_atom_site_aniso_U_13
_atom_site_aniso_U_12
Cd1 0.0131(2) 0.0143(2) 0.0100(2) -0.00003(15) 0.00011(14) 0.00011(15)
N10 0.015(2) 0.017(2) 0.019(2) -0.0027(19) 0.0018(17) -0.0008(19)
O11 0.045(3) 0.105(5) 0.014(2) 0.007(3) 0.001(2) 0.038(3)
O12 0.043(3) 0.107(5) 0.016(2) -0.006(3) 0.004(2) 0.027(3)
O13 0.018(2) 0.022(2) 0.068(3) 0.004(2) 0.002(2) 0.0090(18)
N20 0.016(2) 0.011(2) 0.0108(19) 0.0009(18) -0.0028(16) 0.0016(17)
O21 0.0134(18) 0.017(2) 0.0195(18) 0.0008(15) -0.0003(14) -0.0012(15)
O22 0.0153(19) 0.019(2) 0.030(2) 0.0010(17) -0.0032(16) 0.0039(16)
O23 0.025(2) 0.013(2) 0.0197(19) 0.0005(16) 0.0023(16) -0.0022(17)
N1 0.016(2) 0.014(2) 0.0119(19) 0.0000(17) 0.0002(17) 0.0004(19)
C2 0.017(3) 0.014(3) 0.017(3) 0.000(2) -0.003(2) 0.000(2)
C3 0.015(3) 0.017(3) 0.014(2) 0.000(2) 0.001(2) -0.002(2)
N4 0.018(2) 0.012(2) 0.011(2) 0.0002(17) -0.0012(17) -0.0018(19)
C5 0.014(2) 0.013(3) 0.016(2) -0.002(2) -0.0014(19) 0.003(2)
C6 0.015(3) 0.016(3) 0.014(2) 0.001(2) 0.000(2) -0.001(2)

loop_
_atom_type_symbol
_atom_type_description
_atom_type_scat_dispersion_real
_atom_type_scat_dispersion_imag
_atom_type_scat_source
C C 0.0033 0.0016 'International Tables Vol C Tables 4.2.6.8 and 6.1.1.4'
H H 0.0000 0.0000 'International Tables Vol C Tables 4.2.6.8 and 6.1.1.4'
N N 0.0061 0.0033 'International Tables Vol C Tables 4.2.6.8 and 6.1.1.4'
O O 0.0106 0.0060 'International Tables Vol C Tables 4.2.6.8 and 6.1.1.4'
Cd Cd -0.8075 1.2024 'International Tables Vol C Tables 4.2.6.8 and 6.1.1.4'

loop_
_geom_angle_atom_site_label_1
_geom_angle_atom_site_label_2
_geom_angle_atom_site_label_3
_geom_angle
_geom_angle_site_symmetry_1
_geom_angle_site_symmetry_3
_geom_angle_publ_flag
N1 Cd1 N4 146.92(16) . 2_655 y
N1 Cd1 O11 132.00(16) . . y
N4 Cd1 O11 80.99(15) 2_655 . y
N1 Cd1 O21 92.67(14) . 8_765 y
N4 Cd1 O21 90.65(14) 2_655 8_765 y
O11 Cd1 O21 87.79(19) . 8_765 y
N1 Cd1 O22 91.69(15) . . y
N4 Cd1 O22 89.45(14) 2_655 . y
O11 Cd1 O22 84.18(19) . . y
O21 Cd1 O22 171.86(12) 8_765 . y
N1 Cd1 O12 81.21(15) . . y
N4 Cd1 O12 131.86(15) 2_655 . y
O11 Cd1 O12 51.10(15) . . y
O21 Cd1 O12 83.86(18) 8_765 . y
O22 Cd1 O12 90.02(18) . . y
N1 Cd1 O23 77.29(14) . 8_765 y
N4 Cd1 O23 79.43(14) 2_655 8_765 y
O11 Cd1 O23 133.59(18) . 8_765 y
O21 Cd1 O23 51.02(12) 8_765 8_765 y
O22 Cd1 O23 136.87(13) . 8_765 y
O12 Cd1 O23 128.01(17) . 8_765 y
N1 Cd1 O21 77.35(14) . . y
N4 Cd1 O21 77.99(13) 2_655 . y
O11 Cd1 O21 129.61(18) . . y
O21 Cd1 O21 137.22(2) 8_765 . y
O22 Cd1 O21 50.63(12) . . y
O12 Cd1 O21 133.69(17) . . y
O23 Cd1 O21 86.24(12) 8_765 . y
O13 N10 O11 122.7(5) . . ?
O13 N10 O12 122.7(5) . . ?
O11 N10 O12 114.5(5) . . ?
N10 O11 Cd1 98.8(3) . . ?
N10 O12 Cd1 95.2(3) . . ?
O23 N20 O22 122.4(5) . . ?
O23 N20 O21 119.8(4) . . ?
O22 N20 O21 117.8(4) . . ?
N20 O21 Cd1 99.7(3) . 8_755 ?
N20 O21 Cd1 89.6(3) . . ?
Cd1 O21 Cd1 170.53(17) 8_755 . ?
N20 O22 Cd1 101.8(3) . . ?
N20 O23 Cd1 89.4(3) . 8_755 ?
C2 N1 C6 116.5(5) . . ?
C2 N1 Cd1 121.4(4) . . ?
C6 N1 Cd1 122.1(3) . . ?
N1 C2 C3 122.5(5) . . ?
N4 C3 C2 121.3(5) . . ?
C3 N4 C5 116.7(5) . . ?
C3 N4 Cd1 120.5(3) . 2_654 ?
C5 N4 Cd1 122.8(4) . 2_654 ?
N4 C5 C6 121.2(5) . . ?
N1 C6 C5 121.8(5) . . ?

loop_
_geom_bond_atom_site_label_1
_geom_bond_atom_site_label_2
_geom_bond_distance
_geom_bond_site_symmetry_2
_geom_bond_publ_flag
Cd1 N1 2.336(4) . y
Cd1 N4 2.336(4) 2_655 y
Cd1 O11 2.386(5) . y
Cd1 O21 2.396(4) 8_765 y
Cd1 O22 2.402(4) . y
Cd1 O12 2.458(5) . y
Cd1 O23 2.635(4) 8_765 y
Cd1 O21 2.639(4) . y
N10 O13 1.217(6) . ?
N10 O11 1.241(6) . ?
N10 O12 1.244(6) . ?
N20 O23 1.238(6) . ?
N20 O22 1.251(6) . ?
N20 O21 1.278(6) . ?
O21 Cd1 2.396(4) 8_755 ?
O23 Cd1 2.635(4) 8_755 ?
N1 C2 1.326(7) . ?
N1 C6 1.333(7) . ?
C2 C3 1.386(8) . ?
C3 N4 1.338(7) . ?
N4 C5 1.339(7) . ?
N4 Cd1 2.336(4) 2_654 ?
C5 C6 1.397(7) . ?
